data_7151228
loop_
_publ_author_name
'Srimurugan, Sankareswaran'
'Viswanathan, Balasubramanian'
'Varadarajan, Thirukallam Kanthadai'
'Varghese, Babu'

_publ_section_title
;
 Synthesis and crystal structure of [2 + 2] calixsalens.
;
_journal_issue 16
_journal_name_full 'Organic &amp; biomolecular chemistry'
_journal_page_first 3044
_journal_page_last 3047
_journal_paper_doi 10.1039/b604003a
_journal_volume 4
_journal_year 2006
_chemical_absolute_configuration syn
_chemical_formula_moiety 'C40 H40 N4 O4'
_chemical_formula_sum 'C40 H40 N4 O4'
_chemical_formula_weight 640.76
_chemical_name_systematic
;
?
;
_space_group_IT_number 19
_symmetry_cell_setting orthorhombic
_symmetry_space_group_name_Hall 'P 2ac 2ab'
_symmetry_space_group_name_H-M 'P 21 21 21'
_atom_sites_solution_hydrogens geom
_atom_sites_solution_primary direct
_atom_sites_solution_secondary difmap
_audit_creation_method SHELXL-97
_cell_angle_alpha 90.00
_cell_angle_beta 90.00
_cell_angle_gamma 90.00
_cell_formula_units_Z 4
_cell_length_a 10.0407(13)
_cell_length_b 15.0369(16)
_cell_length_c 22.816(3)
_cell_measurement_reflns_used 25
_cell_measurement_temperature 293(2)
_cell_measurement_theta_max 30
_cell_measurement_theta_min 20
_cell_volume 3444.8(7)
_computing_cell_refinement 'cad4 system software'
_computing_data_collection 'cad4 system software'
_computing_data_reduction 'XCAD4 (WINGX)'
_computing_molecular_graphics 'ORTEP32 (WINGX)'
_computing_publication_material 'SHELXL-97 (Sheldrick, 1997)'
_computing_structure_refinement 'SHELXL-97 (Sheldrick, 1997)'
_computing_structure_solution 'SIR92 (WINGX)'
_diffrn_ambient_temperature 293(2)
_diffrn_measured_fraction_theta_full 0.998
_diffrn_measured_fraction_theta_max 0.998
_diffrn_measurement_device_type 'cad4 diffractometer'
_diffrn_measurement_method 'omega twotheta'
_diffrn_radiation_monochromator graphite
_diffrn_radiation_source 'fine-focus sealed tube'
_diffrn_radiation_type CuK\a
_diffrn_radiation_wavelength 1.54180
_diffrn_reflns_av_R_equivalents 0.0000
_diffrn_reflns_av_sigmaI/netI 0.0195
_diffrn_reflns_limit_h_max 5
_diffrn_reflns_limit_h_min -12
_diffrn_reflns_limit_k_max 18
_diffrn_reflns_limit_k_min -15
_diffrn_reflns_limit_l_max 27
_diffrn_reflns_limit_l_min 0
_diffrn_reflns_number 3516
_diffrn_reflns_theta_full 67.96
_diffrn_reflns_theta_max 67.96
_diffrn_reflns_theta_min 3.52
_diffrn_standards_decay_% 0
_diffrn_standards_interval_time '1 hour'
_diffrn_standards_number 2
_exptl_absorpt_coefficient_mu 0.642
_exptl_absorpt_correction_T_max 0.9899
_exptl_absorpt_correction_T_min 0.8379
_exptl_absorpt_correction_type psi-scan
_exptl_absorpt_process_details
;
North A.C.T., Phillips D.C. & Mathews F.S. (1968) Acta. Cryst. A24, 351
Number of psi-scan sets used was 3
Theta correction was applied.
Averaged transmission function was used.
No Fourier smoothing was applied.
;
_exptl_crystal_colour yellow
_exptl_crystal_density_diffrn 1.236
_exptl_crystal_density_method 'not measured'
_exptl_crystal_description prismatic
_exptl_crystal_F_000 1360
_exptl_crystal_size_max 0.3
_exptl_crystal_size_mid 0.2
_exptl_crystal_size_min 0.2
_refine_diff_density_max 0.177
_refine_diff_density_min -0.118
_refine_diff_density_rms 0.033
_refine_ls_abs_structure_details 'Flack H D (1983), Acta Cryst. A39, 876-881'
_refine_ls_abs_structure_Flack 0.4(3)
_refine_ls_extinction_coef 0.0067(4)
_refine_ls_extinction_expression Fc^*^=kFc[1+0.001xFc^2^\l^3^/sin(2\q)]^-1/4^
_refine_ls_extinction_method SHELXL
_refine_ls_goodness_of_fit_ref 1.050
_refine_ls_hydrogen_treatment mixed
_refine_ls_matrix_type full
_refine_ls_number_parameters 450
_refine_ls_number_reflns 3516
_refine_ls_number_restraints 4
_refine_ls_restrained_S_all 1.050
_refine_ls_R_factor_all 0.0433
_refine_ls_R_factor_gt 0.0349
_refine_ls_shift/su_max 0.001
_refine_ls_shift/su_mean 0.000
_refine_ls_structure_factor_coef Fsqd
_refine_ls_weighting_details 'calc w=1/[\s^2^(Fo^2^)+(0.0620P)^2^+0.3677P] where P=(Fo^2^+2Fc^2^)/3'
_refine_ls_weighting_scheme calc
_refine_ls_wR_factor_gt 0.0945
_refine_ls_wR_factor_ref 0.1005
_reflns_number_gt 3051
_reflns_number_total 3516
_reflns_threshold_expression >2sigma(I)
_cod_data_source_file b604003a.txt
_cod_data_source_block murugan3
_cod_original_cell_volume 3444.7(7)
_cod_original_sg_symbol_H-M P212121
_cod_database_code 7151228
_exptl_absorpt_factor_mur 0.000

loop_
_symmetry_equiv_pos_as_xyz
'x, y, z'
'-x+1/2, -y, z+1/2'
'x+1/2, -y+1/2, -z'
'-x, y+1/2, -z+1/2'

loop_
_atom_site_label
_atom_site_type_symbol
_atom_site_fract_x
_atom_site_fract_y
_atom_site_fract_z
_atom_site_U_iso_or_equiv
_atom_site_adp_type
_atom_site_occupancy
_atom_site_symmetry_multiplicity
_atom_site_calc_flag
_atom_site_refinement_flags
_atom_site_disorder_assembly
_atom_site_disorder_group
C1 C 0.5735(2) 0.63598(16) -0.41751(9) 0.0432(5) Uani 1 1 d . . .
H1 H 0.4993 0.5958 -0.4265 0.052 Uiso 1 1 calc R . .
C2 C 0.6788(3) 0.62752(18) -0.46518(10) 0.0524(6) Uani 1 1 d . . .
H2A H 0.7551 0.6638 -0.4549 0.063 Uiso 1 1 calc R . .
H2B H 0.7083 0.5662 -0.4674 0.063 Uiso 1 1 calc R . .
C3 C 0.6269(3) 0.6562(2) -0.52465(11) 0.0607(7) Uani 1 1 d . . .
H3A H 0.5549 0.6171 -0.5365 0.073 Uiso 1 1 calc R . .
H3B H 0.6975 0.6515 -0.5535 0.073 Uiso 1 1 calc R . .
C4 C 0.5768(3) 0.7514(2) -0.52238(11) 0.0598(7) Uani 1 1 d . . .
H4A H 0.5383 0.7671 -0.5600 0.072 Uiso 1 1 calc R . .
H4B H 0.6511 0.7911 -0.5150 0.072 Uiso 1 1 calc R . .
C5 C 0.4727(3) 0.7631(2) -0.47446(10) 0.0533(6) Uani 1 1 d . . .
H5A H 0.3936 0.7297 -0.4849 0.064 Uiso 1 1 calc R . .
H5B H 0.4481 0.8254 -0.4722 0.064 Uiso 1 1 calc R . .
C6 C 0.5207(2) 0.73263(16) -0.41443(9) 0.0431(5) Uani 1 1 d . . .
H6 H 0.5913 0.7723 -0.4004 0.052 Uiso 1 1 calc R . .
C7 C 0.4247(2) 0.76510(17) -0.32260(11) 0.0465(5) Uani 1 1 d D . .
C8 C 0.3266(2) 0.75244(16) -0.27625(10) 0.0443(5) Uani 1 1 d . . .
C9 C 0.3534(2) 0.78106(16) -0.21957(10) 0.0467(5) Uani 1 1 d . . .
H9 H 0.4305 0.8138 -0.2129 0.056 Uiso 1 1 calc R . .
C10 C 0.2704(2) 0.76303(16) -0.17235(10) 0.0456(5) Uani 1 1 d . . .
C11 C 0.1570(3) 0.71251(19) -0.18448(11) 0.0530(6) Uani 1 1 d . . .
H11 H 0.0998 0.6980 -0.1539 0.064 Uiso 1 1 calc R . .
C12 C 0.1269(3) 0.68350(19) -0.24006(11) 0.0570(7) Uani 1 1 d . . .
H12 H 0.0500 0.6504 -0.2464 0.068 Uiso 1 1 calc R . .
C13 C 0.2100(2) 0.70306(17) -0.28661(10) 0.0481(6) Uani 1 1 d . . .
C14 C 0.3040(2) 0.79370(15) -0.11237(10) 0.0456(5) Uani 1 1 d . . .
C15 C 0.3838(3) 0.86864(16) -0.10363(11) 0.0538(6) Uani 1 1 d . . .
H15 H 0.4106 0.9015 -0.1361 0.065 Uiso 1 1 calc R . .
C16 C 0.4242(3) 0.89571(17) -0.04866(11) 0.0550(6) Uani 1 1 d . . .
H16 H 0.4787 0.9453 -0.0447 0.066 Uiso 1 1 calc R . .
C17 C 0.3839(3) 0.84930(15) 0.00052(10) 0.0491(6) Uani 1 1 d . . .
C18 C 0.3002(2) 0.77568(15) -0.00619(10) 0.0464(5) Uani 1 1 d . . .
C19 C 0.2629(2) 0.74879(17) -0.06256(10) 0.0470(5) Uani 1 1 d . . .
H19 H 0.2086 0.6991 -0.0667 0.056 Uiso 1 1 calc R . .
C20 C 0.2604(3) 0.72247(18) 0.04474(11) 0.0496(6) Uani 1 1 d D . .
C21 C 0.2793(3) 0.67818(16) 0.14388(10) 0.0472(5) Uani 1 1 d . . .
H21 H 0.1933 0.6492 0.1371 0.057 Uiso 1 1 calc R . .
C22 C 0.2730(3) 0.73058(18) 0.20083(10) 0.0547(6) Uani 1 1 d . . .
H22A H 0.1956 0.7692 0.2000 0.066 Uiso 1 1 calc R . .
H22B H 0.3515 0.7678 0.2039 0.066 Uiso 1 1 calc R . .
C23 C 0.2649(3) 0.6705(2) 0.25450(11) 0.0622(7) Uani 1 1 d . . .
H23A H 0.2687 0.7065 0.2897 0.075 Uiso 1 1 calc R . .
H23B H 0.1805 0.6391 0.2544 0.075 Uiso 1 1 calc R . .
C24 C 0.3779(3) 0.6038(2) 0.25509(11) 0.0644(8) Uani 1 1 d . . .
H24A H 0.3691 0.5652 0.2889 0.077 Uiso 1 1 calc R . .
H24B H 0.4622 0.6349 0.2581 0.077 Uiso 1 1 calc R . .
C25 C 0.3760(3) 0.54843(19) 0.19953(10) 0.0595(7) Uani 1 1 d . . .
H25A H 0.2931 0.5155 0.1974 0.071 Uiso 1 1 calc R . .
H25B H 0.4486 0.5059 0.2006 0.071 Uiso 1 1 calc R . .
C26 C 0.3898(3) 0.60683(17) 0.14541(10) 0.0495(6) Uani 1 1 d . . .
H26 H 0.4773 0.6357 0.1455 0.059 Uiso 1 1 calc R . .
C27 C 0.4561(3) 0.56134(17) 0.05004(11) 0.0502(6) Uani 1 1 d D . .
C28 C 0.4267(2) 0.52285(15) -0.00693(10) 0.0460(5) Uani 1 1 d . . .
C29 C 0.3035(3) 0.48007(17) -0.01646(11) 0.0526(6) Uani 1 1 d . . .
C30 C 0.2703(3) 0.4530(2) -0.07269(12) 0.0624(7) Uani 1 1 d . . .
H30 H 0.1886 0.4257 -0.0796 0.075 Uiso 1 1 calc R . .
C31 C 0.3571(3) 0.46613(18) -0.11806(11) 0.0563(6) Uani 1 1 d . . .
H31 H 0.3328 0.4475 -0.1554 0.068 Uiso 1 1 calc R . .
C32 C 0.4816(2) 0.50682(15) -0.11013(10) 0.0464(5) Uani 1 1 d . . .
C33 C 0.5132(2) 0.53472(15) -0.05422(10) 0.0461(5) Uani 1 1 d . . .
H33 H 0.5947 0.5623 -0.0478 0.055 Uiso 1 1 calc R . .
C34 C 0.5733(2) 0.51984(16) -0.16053(10) 0.0449(5) Uani 1 1 d . . .
C35 C 0.7115(3) 0.51233(18) -0.15373(11) 0.0545(6) Uani 1 1 d . . .
H35 H 0.7460 0.4966 -0.1173 0.065 Uiso 1 1 calc R . .
C36 C 0.7972(3) 0.5275(2) -0.19934(12) 0.0603(7) Uani 1 1 d . . .
H36 H 0.8884 0.5215 -0.1935 0.072 Uiso 1 1 calc R . .
C37 C 0.7499(2) 0.55177(18) -0.25417(11) 0.0505(6) Uani 1 1 d . . .
C38 C 0.6109(2) 0.55651(15) -0.26308(10) 0.0427(5) Uani 1 1 d . . .
C39 C 0.5266(2) 0.54040(15) -0.21601(10) 0.0460(5) Uani 1 1 d . . .
H39 H 0.4351 0.5435 -0.2220 0.055 Uiso 1 1 calc R . .
C40 C 0.5582(2) 0.58065(17) -0.32070(11) 0.0448(5) Uani 1 1 d D . .
N1 N 0.40938(18) 0.73374(13) -0.37361(8) 0.0439(4) Uani 1 1 d . . .
N2 N 0.3072(2) 0.73892(14) 0.09536(8) 0.0503(5) Uani 1 1 d . . .
N3 N 0.3752(2) 0.55381(14) 0.09258(8) 0.0517(5) Uani 1 1 d . . .
N4 N 0.63189(19) 0.61069(13) -0.36144(8) 0.0462(5) Uani 1 1 d . . .
O1 O 0.17853(19) 0.67224(15) -0.34034(7) 0.0646(5) Uani 1 1 d . . .
H1' H 0.2307 0.6926 -0.3645 0.097 Uiso 1 1 calc R . .
O2 O 0.4277(2) 0.87653(13) 0.05361(7) 0.0667(5) Uani 1 1 d . . .
H2' H 0.4031 0.8412 0.0788 0.100 Uiso 1 1 calc R . .
O3 O 0.2167(2) 0.46611(14) 0.02761(8) 0.0677(5) Uani 1 1 d . . .
H3' H 0.2488 0.4841 0.0584 0.102 Uiso 1 1 calc R . .
O4 O 0.83677(18) 0.57180(16) -0.29685(8) 0.0716(6) Uani 1 1 d . . .
H4' H 0.7960 0.5863 -0.3265 0.107 Uiso 1 1 calc R . .
H7 H 0.5003(18) 0.7933(17) -0.3104(11) 0.062(8) Uiso 1 1 d D . .
H20 H 0.206(2) 0.6767(12) 0.0358(10) 0.047(7) Uiso 1 1 d D . .
H27 H 0.5365(16) 0.5893(17) 0.0531(11) 0.055(8) Uiso 1 1 d D . .
H40 H 0.4689(12) 0.5738(19) -0.3266(11) 0.061(8) Uiso 1 1 d D . .

loop_
_atom_site_aniso_label
_atom_site_aniso_U_11
_atom_site_aniso_U_22
_atom_site_aniso_U_33
_atom_site_aniso_U_23
_atom_site_aniso_U_13
_atom_site_aniso_U_12
C1 0.0352(11) 0.0487(12) 0.0457(11) 0.0007(10) 0.0032(10) -0.0064(10)
C2 0.0405(12) 0.0577(14) 0.0591(14) -0.0004(12) 0.0109(11) -0.0024(12)
C3 0.0489(14) 0.0847(19) 0.0486(13) -0.0066(13) 0.0091(12) -0.0090(15)
C4 0.0516(15) 0.0805(18) 0.0472(13) 0.0090(13) 0.0052(12) 0.0002(15)
C5 0.0424(13) 0.0672(16) 0.0501(13) 0.0077(12) 0.0020(11) 0.0014(13)
C6 0.0329(11) 0.0515(13) 0.0449(12) 0.0019(10) 0.0044(9) -0.0042(10)
C7 0.0385(12) 0.0516(13) 0.0493(13) 0.0026(11) 0.0006(10) -0.0034(11)
C8 0.0382(11) 0.0464(11) 0.0483(12) 0.0037(10) 0.0021(10) 0.0010(10)
C9 0.0396(12) 0.0497(12) 0.0508(13) 0.0008(11) 0.0030(10) -0.0010(11)
C10 0.0425(12) 0.0479(13) 0.0463(12) 0.0043(10) 0.0048(10) 0.0046(11)
C11 0.0432(13) 0.0646(15) 0.0511(13) 0.0043(12) 0.0097(11) -0.0032(12)
C12 0.0399(13) 0.0748(17) 0.0562(14) 0.0019(13) 0.0047(12) -0.0100(13)
C13 0.0398(12) 0.0598(14) 0.0448(12) 0.0044(11) 0.0005(11) 0.0006(12)
C14 0.0448(13) 0.0439(12) 0.0481(12) 0.0018(10) 0.0045(11) 0.0033(11)
C15 0.0643(16) 0.0456(12) 0.0516(13) 0.0054(11) 0.0103(13) -0.0037(12)
C16 0.0604(15) 0.0454(13) 0.0593(14) -0.0014(11) 0.0072(13) -0.0081(12)
C17 0.0524(14) 0.0441(12) 0.0509(13) -0.0029(10) 0.0054(12) 0.0019(11)
C18 0.0442(13) 0.0464(12) 0.0487(12) 0.0033(10) 0.0036(11) 0.0019(11)
C19 0.0443(13) 0.0481(12) 0.0486(13) 0.0021(10) 0.0032(10) -0.0027(11)
C20 0.0490(14) 0.0515(14) 0.0483(13) 0.0023(11) 0.0020(11) -0.0031(12)
C21 0.0458(13) 0.0488(12) 0.0469(12) 0.0043(10) 0.0031(11) -0.0038(11)
C22 0.0544(15) 0.0589(15) 0.0508(13) -0.0008(12) 0.0085(12) 0.0031(13)
C23 0.0640(17) 0.0759(17) 0.0467(13) 0.0035(13) 0.0126(13) 0.0118(15)
C24 0.0583(16) 0.087(2) 0.0477(13) 0.0101(14) 0.0076(13) 0.0131(16)
C25 0.0571(15) 0.0650(16) 0.0563(14) 0.0122(13) 0.0113(13) 0.0156(14)
C26 0.0445(12) 0.0585(14) 0.0456(12) 0.0009(11) 0.0062(11) 0.0002(12)
C27 0.0462(14) 0.0509(14) 0.0535(13) 0.0013(11) 0.0046(12) -0.0019(11)
C28 0.0434(12) 0.0446(12) 0.0500(12) 0.0017(10) 0.0033(11) 0.0007(11)
C29 0.0494(14) 0.0498(13) 0.0587(14) -0.0002(11) 0.0145(12) -0.0087(12)
C30 0.0500(15) 0.0693(17) 0.0679(16) -0.0078(14) 0.0051(13) -0.0197(14)
C31 0.0546(15) 0.0620(15) 0.0522(13) -0.0068(12) 0.0027(12) -0.0133(14)
C32 0.0454(13) 0.0425(11) 0.0512(13) 0.0010(10) 0.0058(11) -0.0010(11)
C33 0.0408(12) 0.0456(12) 0.0520(13) -0.0004(10) 0.0051(11) -0.0039(11)
C34 0.0420(12) 0.0428(11) 0.0499(12) -0.0014(10) 0.0040(11) 0.0018(11)
C35 0.0493(14) 0.0603(15) 0.0538(14) 0.0091(12) -0.0018(12) 0.0069(13)
C36 0.0384(13) 0.0769(18) 0.0657(16) 0.0117(14) 0.0020(12) 0.0121(13)
C37 0.0385(12) 0.0554(14) 0.0577(14) 0.0057(12) 0.0076(11) 0.0049(11)
C38 0.0375(11) 0.0407(11) 0.0498(12) -0.0006(10) 0.0031(10) 0.0007(10)
C39 0.0386(12) 0.0456(12) 0.0540(13) -0.0005(10) 0.0043(11) -0.0006(10)
C40 0.0358(12) 0.0454(12) 0.0532(13) 0.0007(10) 0.0018(10) -0.0033(10)
N1 0.0347(9) 0.0532(11) 0.0438(10) 0.0029(8) 0.0034(8) -0.0012(9)
N2 0.0531(12) 0.0508(11) 0.0470(11) 0.0034(9) 0.0025(10) -0.0021(10)
N3 0.0546(12) 0.0509(11) 0.0495(11) 0.0024(9) 0.0087(10) 0.0012(10)
N4 0.0385(10) 0.0494(10) 0.0506(10) 0.0041(9) 0.0026(9) -0.0005(9)
O1 0.0507(10) 0.0958(14) 0.0471(9) -0.0012(9) -0.0005(8) -0.0216(11)
O2 0.0819(14) 0.0654(11) 0.0529(10) -0.0032(9) -0.0006(10) -0.0201(11)
O3 0.0588(11) 0.0790(13) 0.0654(11) -0.0051(10) 0.0218(10) -0.0213(11)
O4 0.0392(9) 0.1111(17) 0.0647(11) 0.0224(12) 0.0084(9) 0.0078(11)

loop_
_atom_type_symbol
_atom_type_description
_atom_type_scat_dispersion_real
_atom_type_scat_dispersion_imag
_atom_type_scat_source
C C 0.0181 0.0091 'International Tables Vol C Tables 4.2.6.8 and 6.1.1.4'
H H 0.0000 0.0000 'International Tables Vol C Tables 4.2.6.8 and 6.1.1.4'
N N 0.0311 0.0180 'International Tables Vol C Tables 4.2.6.8 and 6.1.1.4'
O O 0.0492 0.0322 'International Tables Vol C Tables 4.2.6.8 and 6.1.1.4'

loop_
_geom_angle_atom_site_label_1
_geom_angle_atom_site_label_2
_geom_angle_atom_site_label_3
_geom_angle
_geom_angle_site_symmetry_1
_geom_angle_site_symmetry_3
_geom_angle_publ_flag
N4 C1 C2 108.99(19) . . ?
N4 C1 C6 110.03(18) . . ?
C2 C1 C6 110.40(19) . . ?
N4 C1 H1 109.1 . . ?
C2 C1 H1 109.1 . . ?
C6 C1 H1 109.1 . . ?
C3 C2 C1 112.1(2) . . ?
C3 C2 H2A 109.2 . . ?
C1 C2 H2A 109.2 . . ?
C3 C2 H2B 109.2 . . ?
C1 C2 H2B 109.2 . . ?
H2A C2 H2B 107.9 . . ?
C2 C3 C4 110.6(2) . . ?
C2 C3 H3A 109.5 . . ?
C4 C3 H3A 109.5 . . ?
C2 C3 H3B 109.5 . . ?
C4 C3 H3B 109.5 . . ?
H3A C3 H3B 108.1 . . ?
C3 C4 C5 111.2(2) . . ?
C3 C4 H4A 109.4 . . ?
C5 C4 H4A 109.4 . . ?
C3 C4 H4B 109.4 . . ?
C5 C4 H4B 109.4 . . ?
H4A C4 H4B 108.0 . . ?
C4 C5 C6 113.2(2) . . ?
C4 C5 H5A 108.9 . . ?
C6 C5 H5A 108.9 . . ?
C4 C5 H5B 108.9 . . ?
C6 C5 H5B 108.9 . . ?
H5A C5 H5B 107.8 . . ?
N1 C6 C5 109.20(18) . . ?
N1 C6 C1 107.61(18) . . ?
C5 C6 C1 110.5(2) . . ?
N1 C6 H6 109.8 . . ?
C5 C6 H6 109.8 . . ?
C1 C6 H6 109.8 . . ?
N1 C7 C8 122.5(2) . . ?
N1 C7 H7 123.7(17) . . ?
C8 C7 H7 113.7(17) . . ?
C9 C8 C13 118.8(2) . . ?
C9 C8 C7 120.3(2) . . ?
C13 C8 C7 120.6(2) . . ?
C8 C9 C10 123.1(2) . . ?
C8 C9 H9 118.5 . . ?
C10 C9 H9 118.5 . . ?
C9 C10 C11 116.2(2) . . ?
C9 C10 C14 121.2(2) . . ?
C11 C10 C14 122.5(2) . . ?
C12 C11 C10 122.3(2) . . ?
C12 C11 H11 118.9 . . ?
C10 C11 H11 118.9 . . ?
C11 C12 C13 120.6(2) . . ?
C11 C12 H12 119.7 . . ?
C13 C12 H12 119.7 . . ?
O1 C13 C12 119.0(2) . . ?
O1 C13 C8 122.0(2) . . ?
C12 C13 C8 119.0(2) . . ?
C19 C14 C15 116.6(2) . . ?
C19 C14 C10 122.5(2) . . ?
C15 C14 C10 120.9(2) . . ?
C16 C15 C14 122.4(2) . . ?
C16 C15 H15 118.8 . . ?
C14 C15 H15 118.8 . . ?
C15 C16 C17 120.2(2) . . ?
C15 C16 H16 119.9 . . ?
C17 C16 H16 119.9 . . ?
O2 C17 C16 118.6(2) . . ?
O2 C17 C18 122.2(2) . . ?
C16 C17 C18 119.1(2) . . ?
C17 C18 C19 119.3(2) . . ?
C17 C18 C20 120.6(2) . . ?
C19 C18 C20 119.9(2) . . ?
C14 C19 C18 122.3(2) . . ?
C14 C19 H19 118.9 . . ?
C18 C19 H19 118.9 . . ?
N2 C20 C18 120.9(2) . . ?
N2 C20 H20 125.2(15) . . ?
C18 C20 H20 113.8(15) . . ?
N2 C21 C22 109.3(2) . . ?
N2 C21 C26 108.28(19) . . ?
C22 C21 C26 111.8(2) . . ?
N2 C21 H21 109.1 . . ?
C22 C21 H21 109.1 . . ?
C26 C21 H21 109.1 . . ?
C21 C22 C23 112.4(2) . . ?
C21 C22 H22A 109.1 . . ?
C23 C22 H22A 109.1 . . ?
C21 C22 H22B 109.1 . . ?
C23 C22 H22B 109.1 . . ?
H22A C22 H22B 107.9 . . ?
C24 C23 C22 111.1(2) . . ?
C24 C23 H23A 109.4 . . ?
C22 C23 H23A 109.4 . . ?
C24 C23 H23B 109.4 . . ?
C22 C23 H23B 109.4 . . ?
H23A C23 H23B 108.0 . . ?
C23 C24 C25 110.3(2) . . ?
C23 C24 H24A 109.6 . . ?
C25 C24 H24A 109.6 . . ?
C23 C24 H24B 109.6 . . ?
C25 C24 H24B 109.6 . . ?
H24A C24 H24B 108.1 . . ?
C24 C25 C26 111.1(2) . . ?
C24 C25 H25A 109.4 . . ?
C26 C25 H25A 109.4 . . ?
C24 C25 H25B 109.4 . . ?
C26 C25 H25B 109.4 . . ?
H25A C25 H25B 108.0 . . ?
N3 C26 C25 110.3(2) . . ?
N3 C26 C21 106.9(2) . . ?
C25 C26 C21 110.7(2) . . ?
N3 C26 H26 109.6 . . ?
C25 C26 H26 109.6 . . ?
C21 C26 H26 109.6 . . ?
N3 C27 C28 121.2(2) . . ?
N3 C27 H27 123.2(17) . . ?
C28 C27 H27 115.6(17) . . ?
C33 C28 C29 119.0(2) . . ?
C33 C28 C27 120.9(2) . . ?
C29 C28 C27 119.8(2) . . ?
O3 C29 C30 119.3(2) . . ?
O3 C29 C28 121.6(2) . . ?
C30 C29 C28 119.2(2) . . ?
C31 C30 C29 120.3(2) . . ?
C31 C30 H30 119.9 . . ?
C29 C30 H30 119.9 . . ?
C30 C31 C32 122.2(2) . . ?
C30 C31 H31 118.9 . . ?
C32 C31 H31 118.9 . . ?
C33 C32 C31 117.2(2) . . ?
C33 C32 C34 122.2(2) . . ?
C31 C32 C34 120.6(2) . . ?
C32 C33 C28 122.2(2) . . ?
C32 C33 H33 118.9 . . ?
C28 C33 H33 118.9 . . ?
C39 C34 C35 117.0(2) . . ?
C39 C34 C32 121.8(2) . . ?
C35 C34 C32 121.2(2) . . ?
C36 C35 C34 121.6(2) . . ?
C36 C35 H35 119.2 . . ?
C34 C35 H35 119.2 . . ?
C35 C36 C37 120.9(2) . . ?
C35 C36 H36 119.5 . . ?
C37 C36 H36 119.5 . . ?
O4 C37 C36 119.4(2) . . ?
O4 C37 C38 121.8(2) . . ?
C36 C37 C38 118.8(2) . . ?
C39 C38 C37 118.8(2) . . ?
C39 C38 C40 121.2(2) . . ?
C37 C38 C40 119.9(2) . . ?
C34 C39 C38 122.7(2) . . ?
C34 C39 H39 118.7 . . ?
C38 C39 H39 118.7 . . ?
N4 C40 C38 122.3(2) . . ?
N4 C40 H40 120.2(18) . . ?
C38 C40 H40 117.4(17) . . ?
C7 N1 C6 120.0(2) . . ?
C20 N2 C21 119.7(2) . . ?
C27 N3 C26 121.3(2) . . ?
C40 N4 C1 120.0(2) . . ?
C13 O1 H1' 109.5 . . ?
C17 O2 H2' 109.5 . . ?
C29 O3 H3' 109.5 . . ?
C37 O4 H4' 109.5 . . ?

loop_
_geom_bond_atom_site_label_1
_geom_bond_atom_site_label_2
_geom_bond_distance
_geom_bond_site_symmetry_2
_geom_bond_publ_flag
C1 N4 1.458(3) . ?
C1 C2 1.522(3) . ?
C1 C6 1.548(3) . ?
C1 H1 0.9800 . ?
C2 C3 1.516(4) . ?
C2 H2A 0.9700 . ?
C2 H2B 0.9700 . ?
C3 C4 1.517(4) . ?
C3 H3A 0.9700 . ?
C3 H3B 0.9700 . ?
C4 C5 1.523(3) . ?
C4 H4A 0.9700 . ?
C4 H4B 0.9700 . ?
C5 C6 1.523(3) . ?
C5 H5A 0.9700 . ?
C5 H5B 0.9700 . ?
C6 N1 1.455(3) . ?
C6 H6 0.9800 . ?
C7 N1 1.265(3) . ?
C7 C8 1.457(3) . ?
C7 H7 0.913(10) . ?
C8 C9 1.389(3) . ?
C8 C13 1.407(3) . ?
C9 C10 1.389(3) . ?
C9 H9 0.9300 . ?
C10 C11 1.397(4) . ?
C10 C14 1.483(3) . ?
C11 C12 1.375(4) . ?
C11 H11 0.9300 . ?
C12 C13 1.382(3) . ?
C12 H12 0.9300 . ?
C13 O1 1.348(3) . ?
C14 C19 1.385(3) . ?
C14 C15 1.397(3) . ?
C15 C16 1.380(3) . ?
C15 H15 0.9300 . ?
C16 C17 1.382(3) . ?
C16 H16 0.9300 . ?
C17 O2 1.352(3) . ?
C17 C18 1.399(3) . ?
C18 C19 1.399(3) . ?
C18 C20 1.466(3) . ?
C19 H19 0.9300 . ?
C20 N2 1.271(3) . ?
C20 H20 0.905(10) . ?
C21 N2 1.462(3) . ?
C21 C22 1.521(3) . ?
C21 C26 1.544(3) . ?
C21 H21 0.9800 . ?
C22 C23 1.524(3) . ?
C22 H22A 0.9700 . ?
C22 H22B 0.9700 . ?
C23 C24 1.514(4) . ?
C23 H23A 0.9700 . ?
C23 H23B 0.9700 . ?
C24 C25 1.517(4) . ?
C24 H24A 0.9700 . ?
C24 H24B 0.9700 . ?
C25 C26 1.521(3) . ?
C25 H25A 0.9700 . ?
C25 H25B 0.9700 . ?
C26 N3 1.453(3) . ?
C26 H26 0.9800 . ?
C27 N3 1.271(3) . ?
C27 C28 1.453(3) . ?
C27 H27 0.912(10) . ?
C28 C33 1.396(3) . ?
C28 C29 1.411(4) . ?
C29 O3 1.347(3) . ?
C29 C30 1.387(4) . ?
C30 C31 1.368(4) . ?
C30 H30 0.9300 . ?
C31 C32 1.403(4) . ?
C31 H31 0.9300 . ?
C32 C33 1.380(3) . ?
C32 C34 1.486(3) . ?
C33 H33 0.9300 . ?
C34 C39 1.385(3) . ?
C34 C35 1.402(3) . ?
C35 C36 1.369(3) . ?
C35 H35 0.9300 . ?
C36 C37 1.387(3) . ?
C36 H36 0.9300 . ?
C37 O4 1.341(3) . ?
C37 C38 1.413(3) . ?
C38 C39 1.389(3) . ?
C38 C40 1.463(3) . ?
C39 H39 0.9300 . ?
C40 N4 1.271(3) . ?
C40 H40 0.913(10) . ?
O1 H1' 0.8200 . ?
O2 H2' 0.8200 . ?
O3 H3' 0.8200 . ?
O4 H4' 0.8200 . ?

loop_
_geom_hbond_atom_site_label_D
_geom_hbond_atom_site_label_H
_geom_hbond_atom_site_label_A
_geom_hbond_distance_DH
_geom_hbond_distance_HA
_geom_hbond_distance_DA
_geom_hbond_angle_DHA
_geom_hbond_site_symmetry_A
O1 H1' N1 0.82 1.91 2.609(3) 142.6 .
O2 H2' N2 0.82 1.85 2.579(3) 146.8 .
O3 H3' N3 0.82 1.82 2.544(3) 146.3 .
O4 H4' N4 0.82 1.87 2.597(3) 147.7 .

loop_
_geom_torsion_atom_site_label_1
_geom_torsion_atom_site_label_2
_geom_torsion_atom_site_label_3
_geom_torsion_atom_site_label_4
_geom_torsion
_geom_torsion_site_symmetry_1
_geom_torsion_site_symmetry_2
_geom_torsion_site_symmetry_3
_geom_torsion_site_symmetry_4
_geom_torsion_publ_flag
N4 C1 C2 C3 -177.8(2) . . . . ?
C6 C1 C2 C3 -56.8(3) . . . . ?
C1 C2 C3 C4 57.5(3) . . . . ?
C2 C3 C4 C5 -55.0(3) . . . . ?
C3 C4 C5 C6 54.3(3) . . . . ?
C4 C5 C6 N1 -171.5(2) . . . . ?
C4 C5 C6 C1 -53.4(3) . . . . ?
N4 C1 C6 N1 -66.8(2) . . . . ?
C2 C1 C6 N1 172.88(18) . . . . ?
N4 C1 C6 C5 174.08(18) . . . . ?
C2 C1 C6 C5 53.7(2) . . . . ?
N1 C7 C8 C9 174.1(2) . . . . ?
N1 C7 C8 C13 0.8(4) . . . . ?
C13 C8 C9 C10 0.2(4) . . . . ?
C7 C8 C9 C10 -173.2(2) . . . . ?
C8 C9 C10 C11 0.9(4) . . . . ?
C8 C9 C10 C14 179.0(2) . . . . ?
C9 C10 C11 C12 -1.3(4) . . . . ?
C14 C10 C11 C12 -179.4(3) . . . . ?
C10 C11 C12 C13 0.5(4) . . . . ?
C11 C12 C13 O1 178.9(3) . . . . ?
C11 C12 C13 C8 0.6(4) . . . . ?
C9 C8 C13 O1 -179.2(2) . . . . ?
C7 C8 C13 O1 -5.8(4) . . . . ?
C9 C8 C13 C12 -1.0(4) . . . . ?
C7 C8 C13 C12 172.5(2) . . . . ?
C9 C10 C14 C19 -151.2(2) . . . . ?
C11 C10 C14 C19 26.8(4) . . . . ?
C9 C10 C14 C15 26.5(4) . . . . ?
C11 C10 C14 C15 -155.5(2) . . . . ?
C19 C14 C15 C16 2.2(4) . . . . ?
C10 C14 C15 C16 -175.7(3) . . . . ?
C14 C15 C16 C17 -1.2(4) . . . . ?
C15 C16 C17 O2 178.6(3) . . . . ?
C15 C16 C17 C18 -1.0(4) . . . . ?
O2 C17 C18 C19 -177.4(2) . . . . ?
C16 C17 C18 C19 2.2(4) . . . . ?
O2 C17 C18 C20 -2.4(4) . . . . ?
C16 C17 C18 C20 177.2(2) . . . . ?
C15 C14 C19 C18 -0.9(4) . . . . ?
C10 C14 C19 C18 176.9(2) . . . . ?
C17 C18 C19 C14 -1.3(4) . . . . ?
C20 C18 C19 C14 -176.3(2) . . . . ?
C17 C18 C20 N2 -4.1(4) . . . . ?
C19 C18 C20 N2 170.8(2) . . . . ?
N2 C21 C22 C23 -171.5(2) . . . . ?
C26 C21 C22 C23 -51.6(3) . . . . ?
C21 C22 C23 C24 54.2(3) . . . . ?
C22 C23 C24 C25 -57.5(3) . . . . ?
C23 C24 C25 C26 59.3(3) . . . . ?
C24 C25 C26 N3 -174.6(2) . . . . ?
C24 C25 C26 C21 -56.5(3) . . . . ?
N2 C21 C26 N3 -66.9(2) . . . . ?
C22 C21 C26 N3 172.6(2) . . . . ?
N2 C21 C26 C25 172.9(2) . . . . ?
C22 C21 C26 C25 52.4(3) . . . . ?
N3 C27 C28 C33 177.1(2) . . . . ?
N3 C27 C28 C29 3.2(4) . . . . ?
C33 C28 C29 O3 179.4(2) . . . . ?
C27 C28 C29 O3 -6.6(4) . . . . ?
C33 C28 C29 C30 -1.5(4) . . . . ?
C27 C28 C29 C30 172.5(3) . . . . ?
O3 C29 C30 C31 -179.7(3) . . . . ?
C28 C29 C30 C31 1.2(4) . . . . ?
C29 C30 C31 C32 0.0(5) . . . . ?
C30 C31 C32 C33 -0.9(4) . . . . ?
C30 C31 C32 C34 179.9(3) . . . . ?
C31 C32 C33 C28 0.5(4) . . . . ?
C34 C32 C33 C28 179.7(2) . . . . ?
C29 C28 C33 C32 0.7(4) . . . . ?
C27 C28 C33 C32 -173.3(2) . . . . ?
C33 C32 C34 C39 -143.0(2) . . . . ?
C31 C32 C34 C39 36.1(3) . . . . ?
C33 C32 C34 C35 36.6(4) . . . . ?
C31 C32 C34 C35 -144.3(3) . . . . ?
C39 C34 C35 C36 2.1(4) . . . . ?
C32 C34 C35 C36 -177.5(2) . . . . ?
C34 C35 C36 C37 0.5(5) . . . . ?
C35 C36 C37 O4 175.7(3) . . . . ?
C35 C36 C37 C38 -3.0(4) . . . . ?
O4 C37 C38 C39 -175.9(2) . . . . ?
C36 C37 C38 C39 2.7(4) . . . . ?
O4 C37 C38 C40 2.3(4) . . . . ?
C36 C37 C38 C40 -179.1(2) . . . . ?
C35 C34 C39 C38 -2.4(4) . . . . ?
C32 C34 C39 C38 177.2(2) . . . . ?
C37 C38 C39 C34 0.0(4) . . . . ?
C40 C38 C39 C34 -178.2(2) . . . . ?
C39 C38 C40 N4 167.4(2) . . . . ?
C37 C38 C40 N4 -10.8(4) . . . . ?
C8 C7 N1 C6 -167.6(2) . . . . ?
C5 C6 N1 C7 -136.1(2) . . . . ?
C1 C6 N1 C7 104.0(2) . . . . ?
C18 C20 N2 C21 -172.3(2) . . . . ?
C22 C21 N2 C20 -148.3(2) . . . . ?
C26 C21 N2 C20 89.7(3) . . . . ?
C28 C27 N3 C26 -167.0(2) . . . . ?
C25 C26 N3 C27 -133.2(3) . . . . ?
C21 C26 N3 C27 106.3(3) . . . . ?
C38 C40 N4 C1 -178.3(2) . . . . ?
C2 C1 N4 C40 -153.8(2) . . . . ?
C6 C1 N4 C40 85.1(3) . . . . ?

loop_
_cod_related_entry_id
_cod_related_entry_database
_cod_related_entry_code
1 ChemSpider 30653453
